data_4078374
loop_
_publ_author_name
'Willem, Rudolph'
'Bouhdid, Abdeslam'
'Meddour, Abdelkrim'
'Camacho-Camacho, Carlos'
'Mercier, Fr\'ed\'eric'
'Gielen, Marcel'
'Biesemans, Monique'
'Ribot, Fran\,cois'
'Sanchez, Cl\'ement'
'Tiekink, Edward R. T.'

_publ_section_title
;
 X-ray Diffraction and 2D Gradient-Assisted1H&#x2212;119Sn HMQC NMR
 Studies of Structures Obtained from Nucleophilic Substitutions on
 Dimethyltin(IV) Salicylaldoximates
;
_journal_issue 20
_journal_name_full Organometallics
_journal_page_first 4377
_journal_paper_doi 10.1021/om970378e
_journal_volume 16
_journal_year 1997
_chemical_formula_sum 'C30 H38 N3 O6 Sn3'
_chemical_formula_weight 892.72
_space_group_IT_number 2
_symmetry_cell_setting triclinic
_symmetry_Int_Tables_number 2
_symmetry_space_group_name_Hall '-P 1'
_symmetry_space_group_name_H-M 'P -1'
_audit_creation_date 'Fri Jan 10 13:23:19 1997'
_audit_creation_method 'from TEXRAY.INF file'
_cell_angle_alpha 103.00(3)
_cell_angle_beta 102.90(2)
_cell_angle_gamma 86.63(4)
_cell_formula_units_Z 2
_cell_length_a 12.334(5)
_cell_length_b 14.624(7)
_cell_length_c 10.101(3)
_cell_measurement_reflns_used 16
_cell_measurement_temperature 293
_cell_measurement_theta_max 46.9
_cell_measurement_theta_min 43.6
_cell_volume 1730.4(12)
_computing_cell_refinement 'MSC/AFC Diffractometer Control'
_computing_data_collection 'MSC/AFC Diffractometer Control'
_computing_data_reduction teXsan
_computing_publication_material teXsan
_computing_structure_refinement teXsan
_computing_structure_solution 'DIRDIF92 (PATTY)'
_diffrn_ambient_temperature 293
_diffrn_measurement_device AFC6R
_diffrn_measurement_method 'omega/2-theta scans'
_diffrn_orient_matrix_UB_11 -0.01358
_diffrn_orient_matrix_UB_12 -0.00018
_diffrn_orient_matrix_UB_13 -0.10157
_diffrn_orient_matrix_UB_21 0.07776
_diffrn_orient_matrix_UB_22 -0.02334
_diffrn_orient_matrix_UB_23 -0.00149
_diffrn_orient_matrix_UB_31 -0.02634
_diffrn_orient_matrix_UB_32 -0.06631
_diffrn_orient_matrix_UB_33 -0.02350
_diffrn_radiation_monochromator graphite
_diffrn_radiation_source 'Rigaku rotating anode'
_diffrn_radiation_type MoKalpha
_diffrn_radiation_wavelength 0.7107
_diffrn_reflns_av_R_equivalents 17.19
_diffrn_reflns_av_sigmaI/netI 12.8
_diffrn_reflns_limit_h_max 16
_diffrn_reflns_limit_h_min 0
_diffrn_reflns_limit_k_max 19
_diffrn_reflns_limit_k_min -19
_diffrn_reflns_limit_l_max 12
_diffrn_reflns_limit_l_min -13
_diffrn_reflns_number 8339
_diffrn_reflns_theta_max 27.5
_diffrn_reflns_theta_min 3.0
_diffrn_standards_decay_% -19.34
_diffrn_standards_interval_count 400
_diffrn_standards_number 3
_exptl_absorpt_coefficient_mu 2.190
_exptl_absorpt_correction_T_max 1
_exptl_absorpt_correction_T_min 0.898
_exptl_absorpt_correction_type refdelf
_exptl_absorpt_process_details Walker&Stuart_DIFABS
_exptl_crystal_colour colourless
_exptl_crystal_density_diffrn 1.713
_exptl_crystal_description plate
_exptl_crystal_F_000 874.00
_exptl_crystal_size_max 0.320
_exptl_crystal_size_mid 0.320
_exptl_crystal_size_min 0.080
_refine_diff_density_max 0.67
_refine_diff_density_min -0.67
_refine_ls_extinction_method none
_refine_ls_goodness_of_fit_obs 1.660
_refine_ls_hydrogen_treatment noref
_refine_ls_matrix_type full
_refine_ls_number_parameters 379
_refine_ls_number_reflns 4821
_refine_ls_number_restraints 0
_refine_ls_R_factor_obs 0.0389
_refine_ls_shift/esd_max 0.0039
_refine_ls_structure_factor_coef F
_refine_ls_weighting_scheme sigma
_refine_ls_wR_factor_obs 0.0391
_reflns_number_observed 4821
_reflns_number_total 7972
_reflns_observed_criterion 3.00
_cod_data_source_file om970378e.cif
_cod_data_source_block 4
_cod_original_cell_volume 1730(1)
_cod_original_sg_symbol_H-M 'P -1       '
_cod_original_formula_sum 'C30 H38 N3 O6 Sn3 '
_cod_database_code 4078374

loop_
_symmetry_equiv_pos_as_xyz
'   +x,   +y,   +z'
'   -x,   -y,   -z'

loop_
_atom_site_aniso_label
_atom_site_aniso_U_11
_atom_site_aniso_U_22
_atom_site_aniso_U_33
_atom_site_aniso_U_12
_atom_site_aniso_U_13
_atom_site_aniso_U_23
Sn(1) 0.0430(3) 0.0476(3) 0.0475(2) 0.0023(2) 0.0109(2) 0.0127(2)
Sn(2) 0.0489(3) 0.0489(3) 0.0485(2) -0.0052(2) 0.0107(2) 0.0104(2)
Sn(3) 0.0449(3) 0.0527(3) 0.0474(2) 0.0017(2) 0.0114(2) 0.0065(2)
O(9) 0.069(4) 0.099(4) 0.065(3) -0.023(3) 0.030(3) -0.004(3)
O(10) 0.056(3) 0.051(3) 0.042(2) -0.008(2) 0.012(2) 0.006(2)
O(19) 0.070(3) 0.054(3) 0.087(3) -0.014(3) 0.040(3) -0.013(2)
O(20) 0.065(4) 0.104(4) 0.070(3) -0.042(3) 0.027(3) -0.019(3)
O(30) 0.052(3) 0.052(3) 0.044(2) -0.007(2) 0.015(2) 0.006(2)
O(40) 0.063(3) 0.079(3) 0.078(3) -0.013(3) 0.039(3) 0.002(3)
N(4) 0.085(5) 0.087(5) 0.066(4) -0.008(4) 0.027(4) 0.025(3)
N(8) 0.059(4) 0.066(4) 0.057(3) 0.004(3) 0.025(3) 0.019(3)
N(18) 0.045(3) 0.050(3) 0.060(3) 0.003(3) 0.014(3) 0.014(3)
C(1) 0.057(4) 0.035(3) 0.045(3) 0.003(3) 0.002(3) 0.007(3)
C(2) 0.046(4) 0.037(3) 0.049(3) 0.002(3) 0.003(3) 0.009(3)
C(3) 0.066(5) 0.056(4) 0.051(4) -0.003(4) 0.006(3) 0.011(3)
C(4) 0.080(6) 0.056(5) 0.072(5) -0.012(4) 0.007(4) -0.001(4)
C(5) 0.084(6) 0.073(5) 0.048(4) -0.002(5) -0.005(4) -0.004(4)
C(6) 0.080(6) 0.063(5) 0.046(4) 0.005(4) 0.013(4) 0.004(3)
C(7) 0.081(6) 0.053(4) 0.040(3) 0.003(4) 0.019(4) 0.006(3)
C(11) 0.043(4) 0.042(4) 0.068(4) 0.003(3) 0.007(3) 0.015(3)
C(12) 0.050(4) 0.063(5) 0.069(4) -0.008(4) 0.019(4) 0.017(4)
C(13) 0.063(5) 0.074(5) 0.082(5) -0.015(4) 0.022(4) 0.003(4)
C(14) 0.058(5) 0.085(6) 0.121(7) 0.003(5) 0.032(5) 0.022(5)
C(15) 0.047(5) 0.083(6) 0.123(7) -0.013(4) 0.008(5) 0.010(5)
C(16) 0.054(5) 0.062(5) 0.090(5) -0.012(4) 0.007(4) 0.000(4)
C(17) 0.050(4) 0.050(4) 0.059(4) -0.001(3) 0.010(3) 0.009(3)
C(21) 0.074(5) 0.050(4) 0.073(4) 0.001(4) 0.002(4) 0.034(4)
C(22) 0.069(5) 0.063(5) 0.068(4) 0.024(4) 0.006(4) 0.011(4)
C(23) 0.107(7) 0.057(5) 0.072(5) -0.002(4) 0.022(5) 0.031(4)
C(24) 0.053(5) 0.100(6) 0.082(5) 0.013(5) 0.008(4) 0.014(5)
C(25) 0.101(7) 0.092(6) 0.066(5) 0.006(5) -0.008(5) 0.022(4)
C(26) 0.054(5) 0.081(5) 0.087(5) 0.015(4) 0.009(4) 0.007(4)
C(41) 0.073(6) 0.077(6) 0.079(5) 0.009(5) 0.013(4) 0.031(4)
C(42) 0.054(5) 0.061(5) 0.070(4) -0.005(4) 0.026(4) 0.008(4)
C(43) 0.081(6) 0.073(5) 0.071(5) 0.008(5) 0.017(5) 0.024(4)
C(44) 0.064(6) 0.080(6) 0.089(6) 0.011(5) 0.005(5) 0.022(5)
C(45) 0.058(5) 0.091(6) 0.085(6) -0.010(5) 0.034(5) 0.007(5)
C(46) 0.091(7) 0.117(8) 0.075(5) -0.010(6) 0.022(5) 0.045(5)
C(47) 0.074(6) 0.115(7) 0.093(6) 0.023(5) 0.018(5) 0.055(6)
C(101) 0.092(9) 0.107(10) 0.18(1) -0.018(7) 0.018(10) 0.033(9)
C(102) 0.12(1) 0.107(10) 0.16(1) -0.029(9) 0.061(10) -0.010(9)
C(103) 0.13(1) 0.14(1) 0.104(8) -0.044(9) 0.024(8) 0.000(9)

loop_
_atom_site_label
_atom_site_fract_x
_atom_site_fract_y
_atom_site_fract_z
_atom_site_U_iso_or_equiv
_atom_site_thermal_displace_type
Sn(1) 0.04531(4) 0.29676(3) 0.05456(4) 0.0456(1) Uij
Sn(2) -0.19128(4) 0.18227(3) 0.09972(4) 0.0486(1) Uij
Sn(3) -0.09703(4) 0.37036(3) 0.35364(4) 0.0489(1) Uij
O(9) 0.1735(4) 0.2219(4) -0.2141(4) 0.078(2) Uij
O(10) -0.1033(3) 0.1566(3) -0.0669(4) 0.050(1) Uij
O(19) 0.0171(4) 0.4584(3) 0.3222(5) 0.071(2) Uij
O(20) 0.1914(4) 0.3511(4) 0.0115(5) 0.082(2) Uij
O(30) -0.0787(3) 0.2847(3) 0.1729(4) 0.049(1) Uij
O(40) -0.2154(4) 0.2508(3) 0.3116(5) 0.071(2) Uij
N(4) -0.3224(6) 0.2639(5) 0.3392(6) 0.076(2) Uij
N(8) 0.0737(5) 0.1978(4) -0.1870(5) 0.058(2) Uij
N(18) 0.0945(4) 0.4237(4) 0.2421(5) 0.051(2) Uij
C(1) -0.0863(6) 0.0976(4) -0.3011(6) 0.048(2) Uij
C(2) -0.1401(5) 0.1006(4) -0.1912(6) 0.045(2) Uij
C(3) -0.2312(6) 0.0424(5) -0.2171(6) 0.059(2) Uij
C(4) -0.2728(7) -0.0143(5) -0.3472(8) 0.073(3) Uij
C(5) -0.2238(7) -0.0146(5) -0.4571(7) 0.074(3) Uij
C(6) -0.1311(7) 0.0408(5) -0.4322(6) 0.065(2) Uij
C(7) 0.0164(6) 0.1422(5) -0.2919(6) 0.058(2) Uij
C(11) 0.2777(5) 0.4603(4) 0.2139(7) 0.052(2) Uij
C(12) 0.2794(6) 0.3977(5) 0.0867(7) 0.059(2) Uij
C(13) 0.3779(7) 0.3884(5) 0.0393(8) 0.074(3) Uij
C(14) 0.4690(7) 0.4419(6) 0.1134(10) 0.086(3) Uij
C(15) 0.4667(7) 0.5058(6) 0.2371(10) 0.087(3) Uij
C(16) 0.3710(6) 0.5134(5) 0.2844(8) 0.072(3) Uij
C(17) 0.1826(6) 0.4738(4) 0.2769(6) 0.054(2) Uij
C(21) -0.0656(6) 0.3732(4) -0.0733(7) 0.065(2) Uij
C(22) 0.1408(6) 0.1895(5) 0.1377(7) 0.070(2) Uij
C(23) -0.1372(7) 0.0565(5) 0.1665(7) 0.075(3) Uij
C(24) -0.3434(6) 0.2291(6) -0.0071(8) 0.081(3) Uij
C(25) 0.0028(7) 0.3171(6) 0.5204(8) 0.090(3) Uij
C(26) -0.2247(6) 0.4729(5) 0.3356(8) 0.078(3) Uij
C(41) -0.3378(7) 0.2330(5) 0.4354(8) 0.075(3) Uij
C(42) -0.4451(6) 0.2416(5) 0.4788(7) 0.060(2) Uij
C(43) -0.5374(7) 0.2870(5) 0.4163(8) 0.074(3) Uij
C(44) -0.6313(7) 0.2939(6) 0.4660(9) 0.080(3) Uij
C(45) -0.6402(7) 0.2554(6) 0.5743(9) 0.077(3) Uij
C(46) -0.5510(8) 0.2086(7) 0.6349(8) 0.090(3) Uij
C(47) -0.4536(7) 0.2014(6) 0.5888(9) 0.090(3) Uij
C(101) 0.5812(9) -0.0580(10) 0.054(2) 0.128(5) Uij
C(102) 0.540(1) -0.0735(9) -0.087(2) 0.127(6) Uij
C(103) 0.459(1) -0.016(1) -0.142(1) 0.127(5) Uij
H(3) -0.2671 0.0412 -0.1413 0.0708 Uij
H(4) -0.3366 -0.0538 -0.3605 0.0874 Uij
H(5) -0.2533 -0.0525 -0.5489 0.0888 Uij
H(6) -0.0953 0.0404 -0.5087 0.0778 Uij
H(7) 0.0460 0.1284 -0.3756 0.0695 Uij
H(9) 0.2194 0.2648 -0.1308 0.0767 Uij
H(13) 0.3825 0.3439 -0.0464 0.0882 Uij
H(14) 0.5367 0.4347 0.0780 0.1034 Uij
H(15) 0.5310 0.5436 0.2880 0.1048 Uij
H(16) 0.3677 0.5578 0.3707 0.0868 Uij
H(17) 0.1854 0.5270 0.3547 0.0645 Uij
H(21b) -0.0286 0.3890 -0.1403 0.0777 Uij
H(21c) -0.1303 0.3353 -0.1220 0.0777 Uij
H(21a) -0.0886 0.4303 -0.0161 0.0777 Uij
H(22b) 0.2086 0.1789 0.1026 0.0835 Uij
H(22c) 0.1595 0.2085 0.2384 0.0835 Uij
H(22a) 0.0982 0.1321 0.1100 0.0835 Uij
H(23b) -0.1187 0.0102 0.0895 0.0902 Uij
H(23c) -0.0720 0.0691 0.2419 0.0902 Uij
H(23a) -0.1962 0.0328 0.1987 0.0902 Uij
H(24b) -0.3512 0.2049 -0.1063 0.0969 Uij
H(24c) -0.4042 0.2068 0.0234 0.0969 Uij
H(24a) -0.3448 0.2972 0.0125 0.0969 Uij
H(25b) 0.0279 0.2541 0.4851 0.1082 Uij
H(25c) 0.0667 0.3573 0.5633 0.1082 Uij
H(25a) -0.0407 0.3157 0.5890 0.1082 Uij
H(26b) -0.2362 0.4883 0.2449 0.0930 Uij
H(26c) -0.2930 0.4485 0.3461 0.0930 Uij
H(26a) -0.2034 0.5289 0.4076 0.0930 Uij
H(41) -0.2766 0.2012 0.4860 0.0903 Uij
H(43) -0.5348 0.3136 0.3374 0.0888 Uij
H(44) -0.6948 0.3274 0.4232 0.0954 Uij
H(45) -0.7088 0.2613 0.6075 0.0923 Uij
H(46) -0.5563 0.1801 0.7112 0.1074 Uij
H(47) -0.3903 0.1681 0.6329 0.1077 Uij
H(101) 0.6385 -0.0992 0.0924 0.1533 Uij
H(102) 0.5681 -0.1255 -0.1489 0.1528 Uij
H(103) 0.4297 -0.0270 -0.2415 0.1520 Uij

loop_
_atom_type_symbol
_atom_type_oxidation_number
_atom_type_number_in_cell
_atom_type_scat_dispersion_real
_atom_type_scat_dispersion_imag
_atom_type_scat_source
C 0 60 0.003 0.002 'International Tables'
H 0 76 0.000 0.000 'International Tables'
N 0 6 0.006 0.003 'International Tables'
O 0 12 0.011 0.006 'International Tables'
Sn 0 6 -0.654 1.425 'International Tables'

loop_
_geom_angle_atom_site_label_1
_geom_angle_atom_site_label_2
_geom_angle_atom_site_label_3
_geom_angle
_geom_angle_publ_flag
O(10) Sn(1) O(20) 137.6(1) yes
O(10) Sn(1) O(30) 65.3(1) yes
O(10) Sn(1) N(8) 65.1(1) yes
O(10) Sn(1) N(18) 145.0(1) yes
O(10) Sn(1) C(21) 83.5(2) yes
O(10) Sn(1) C(22) 83.3(2) yes
O(20) Sn(1) O(30) 157.1(2) yes
O(20) Sn(1) N(8) 72.5(2) yes
O(20) Sn(1) N(18) 77.4(2) yes
O(20) Sn(1) C(21) 92.9(2) yes
O(20) Sn(1) C(22) 91.6(3) yes
O(30) Sn(1) N(8) 130.3(2) yes
O(30) Sn(1) N(18) 79.8(2) yes
O(30) Sn(1) C(21) 92.0(2) yes
O(30) Sn(1) C(22) 89.6(2) yes
N(8) Sn(1) N(18) 149.7(2) yes
N(8) Sn(1) C(21) 82.3(2) yes
N(8) Sn(1) C(22) 85.0(2) yes
N(18) Sn(1) C(21) 95.7(2) yes
N(18) Sn(1) C(22) 99.6(2) yes
C(21) Sn(1) C(22) 164.6(3) yes
O(10) Sn(2) O(30) 80.1(1) yes
O(10) Sn(2) O(40) 153.8(2) yes
O(10) Sn(2) C(23) 95.1(2) yes
O(10) Sn(2) C(24) 98.5(2) yes
O(30) Sn(2) O(40) 74.1(2) yes
O(30) Sn(2) C(23) 113.0(3) yes
O(30) Sn(2) C(24) 112.2(3) yes
O(40) Sn(2) C(23) 90.8(2) yes
O(40) Sn(2) C(24) 95.5(2) yes
C(23) Sn(2) C(24) 134.3(3) yes
O(19) Sn(3) O(30) 86.9(2) yes
O(19) Sn(3) O(40) 159.9(2) yes
O(19) Sn(3) C(25) 99.9(3) yes
O(19) Sn(3) C(26) 91.5(3) yes
O(30) Sn(3) O(40) 73.3(2) yes
O(30) Sn(3) C(25) 108.4(2) yes
O(30) Sn(3) C(26) 115.4(2) yes
O(40) Sn(3) C(25) 89.5(3) yes
O(40) Sn(3) C(26) 94.2(3) yes
C(25) Sn(3) C(26) 135.2(3) yes
Sn(1) O(10) Sn(2) 95.1(1) yes
Sn(1) O(10) C(2) 139.4(4) yes
Sn(2) O(10) C(2) 123.9(4) yes
Sn(3) O(19) N(18) 121.2(3) yes
Sn(1) O(20) C(12) 135.3(4) yes
Sn(1) O(30) Sn(2) 119.5(2) yes
Sn(1) O(30) Sn(3) 126.5(2) yes
Sn(2) O(30) Sn(3) 114.0(2) yes
Sn(2) O(40) Sn(3) 97.8(2) yes
Sn(2) O(40) N(4) 120.7(4) yes
Sn(3) O(40) N(4) 122.3(4) yes
O(40) N(4) C(41) 116.2(7) yes
Sn(1) N(8) O(9) 110.5(4) yes
Sn(1) N(8) C(7) 137.3(5) yes
O(9) N(8) C(7) 111.6(5) yes
Sn(1) N(18) O(19) 118.6(4) yes
Sn(1) N(18) C(17) 128.5(4) yes
O(19) N(18) C(17) 112.6(5) yes
C(2) C(1) C(6) 118.6(6) yes
C(2) C(1) C(7) 126.3(6) yes
C(6) C(1) C(7) 114.9(6) yes
O(10) C(2) C(1) 120.6(6) yes
O(10) C(2) C(3) 121.9(5) yes
C(1) C(2) C(3) 117.5(6) yes
C(2) C(3) C(4) 122.7(6) yes
C(3) C(4) C(5) 120.3(7) yes
C(4) C(5) C(6) 117.8(6) yes
C(1) C(6) C(5) 123.0(6) yes
N(8) C(7) C(1) 127.9(6) yes
C(12) C(11) C(16) 119.6(6) yes
C(12) C(11) C(17) 123.4(6) yes
C(16) C(11) C(17) 116.9(6) yes
O(20) C(12) C(11) 122.0(6) yes
O(20) C(12) C(13) 120.0(6) yes
C(11) C(12) C(13) 117.9(7) yes
C(12) C(13) C(14) 120.4(7) yes
C(13) C(14) C(15) 121.8(7) yes
C(14) C(15) C(16) 117.5(7) yes
C(11) C(16) C(15) 122.6(7) yes
N(18) C(17) C(11) 127.6(6) yes
N(4) C(41) C(42) 123.0(7) yes
C(41) C(42) C(43) 123.6(7) yes
C(41) C(42) C(47) 117.9(7) yes
C(43) C(42) C(47) 118.5(7) yes
C(42) C(43) C(44) 119.5(7) yes
C(43) C(44) C(45) 122.5(8) yes
C(44) C(45) C(46) 118.8(7) yes
C(45) C(46) C(47) 120.4(7) yes
C(42) C(47) C(46) 120.3(7) yes
C(102) C(101) C(103) 119(1) yes
C(101) C(102) C(103) 120(1) yes
C(101) C(103) C(102) 119(1) yes

loop_
_geom_bond_atom_site_label_1
_geom_bond_atom_site_label_2
_geom_bond_distance
_geom_bond_publ_flag
Sn(1) O(10) 2.715(4) yes
Sn(1) O(20) 2.177(5) yes
Sn(1) O(30) 2.177(4) yes
Sn(1) N(8) 2.627(5) yes
Sn(1) N(18) 2.332(5) yes
Sn(1) C(21) 2.114(6) yes
Sn(1) C(22) 2.118(7) yes
Sn(2) O(10) 2.153(4) yes
Sn(2) O(30) 2.001(4) yes
Sn(2) O(40) 2.227(4) yes
Sn(2) C(23) 2.120(7) yes
Sn(2) C(24) 2.105(7) yes
Sn(3) O(19) 2.082(4) yes
Sn(3) O(30) 2.020(4) yes
Sn(3) O(40) 2.248(5) yes
Sn(3) C(25) 2.124(8) yes
Sn(3) C(26) 2.116(7) yes
O(9) N(8) 1.400(6) yes
O(10) C(2) 1.334(6) yes
O(19) N(18) 1.388(6) yes
O(20) C(12) 1.306(8) yes
O(40) N(4) 1.403(7) yes
N(4) C(41) 1.213(8) yes
N(8) C(7) 1.276(8) yes
N(18) C(17) 1.285(8) yes
C(1) C(2) 1.406(8) yes
C(1) C(6) 1.408(8) yes
C(1) C(7) 1.434(9) yes
C(2) C(3) 1.392(9) yes
C(3) C(4) 1.392(9) yes
C(4) C(5) 1.376(10) yes
C(5) C(6) 1.38(1) yes
C(11) C(12) 1.404(8) yes
C(11) C(16) 1.388(9) yes
C(11) C(17) 1.437(8) yes
C(12) C(13) 1.390(9) yes
C(13) C(14) 1.38(1) yes
C(14) C(15) 1.39(1) yes
C(15) C(16) 1.36(1) yes
C(41) C(42) 1.475(10) yes
C(42) C(43) 1.383(10) yes
C(42) C(47) 1.395(10) yes
C(43) C(44) 1.35(1) yes
C(44) C(45) 1.36(1) yes
C(45) C(46) 1.36(1) yes
C(46) C(47) 1.37(1) yes
C(101) C(102) 1.38(2) yes
C(101) C(103) 1.37(2) yes
C(102) C(103) 1.37(2) yes
